data_1550537
loop_
_publ_author_name
'Chen, Mu-He'
'Zheng, Yue'
'Cai, Xiong-Jie'
'zhang, hang'
'Wang, Fang-Xin'
'Tan, Caiping'
'Chen, Wen-Hua'
'Ji, Liangnian'
'Mao, Zong-Wan'

_publ_section_title
;
 Inhibition of Autophagic Flux by Cyclometalated Iridium(III) Complexes
 through Anion Transportation
;
_journal_name_full 'Chemical Science'
_journal_paper_doi 10.1039/C8SC04520H
_journal_year 2019
_chemical_formula_moiety '2(C28 H21.5 Ir N6), F6 P'
_chemical_formula_sum 'C56 H43 F6 Ir2 N12 P'
_chemical_formula_weight 1413.39
_space_group_crystal_system monoclinic
_space_group_IT_number 15
_space_group_name_Hall '-C 2yc'
_space_group_name_H-M_alt 'C 1 2/c 1'
_symmetry_space_group_name_Hall '-C 2yc'
_symmetry_space_group_name_H-M 'C 1 2/c 1'
_atom_sites_solution_hydrogens geom
_audit_creation_date 2017-11-30
_audit_creation_method
;
Olex2 1.2
(compiled 2017.08.10 svn.r3458 for OlexSys, GUI svn.r5381)
;
_audit_update_record
;
2017-12-31 deposited with the CCDC.
2019-01-29 downloaded from the CCDC.
;
_cell_angle_alpha 90
_cell_angle_beta 102.731(2)
_cell_angle_gamma 90
_cell_formula_units_Z 4
_cell_length_a 39.183(2)
_cell_length_b 9.5561(5)
_cell_length_c 17.8539(11)
_cell_measurement_reflns_used 9652
_cell_measurement_temperature 120(2)
_cell_measurement_theta_max 28.34
_cell_measurement_theta_min 2.43
_cell_volume 6520.8(6)
_computing_cell_refinement 'SAINT v8.37A (Bruker, 2015)'
_computing_data_reduction 'SAINT v8.37A (Bruker, 2015)'
_computing_molecular_graphics 'Olex2 (Dolomanov et al., 2009)'
_computing_publication_material 'Olex2 (Dolomanov et al., 2009)'
_computing_structure_refinement 'ShelXL (Sheldrick, 2015)'
_diffrn_ambient_temperature 120
_diffrn_measured_fraction_theta_full 0.995
_diffrn_measured_fraction_theta_max 0.993
_diffrn_measurement_device_type 'Bruker D8 QUEST'
_diffrn_measurement_method '\f and \w scans'
_diffrn_radiation_monochromator 'mirror optics'
_diffrn_radiation_type MoK\a
_diffrn_radiation_wavelength 0.71073
_diffrn_reflns_av_R_equivalents 0.0492
_diffrn_reflns_av_unetI/netI 0.0183
_diffrn_reflns_Laue_measured_fraction_full 0.995
_diffrn_reflns_Laue_measured_fraction_max 0.993
_diffrn_reflns_limit_h_max 52
_diffrn_reflns_limit_h_min -52
_diffrn_reflns_limit_k_max 12
_diffrn_reflns_limit_k_min -12
_diffrn_reflns_limit_l_max 23
_diffrn_reflns_limit_l_min -23
_diffrn_reflns_number 154541
_diffrn_reflns_point_group_measured_fraction_full 0.995
_diffrn_reflns_point_group_measured_fraction_max 0.993
_diffrn_reflns_theta_full 26.000
_diffrn_reflns_theta_max 28.424
_diffrn_reflns_theta_min 2.543
_diffrn_standards_number 0
_exptl_absorpt_coefficient_mu 4.161
_exptl_absorpt_correction_T_max 0.7457
_exptl_absorpt_correction_T_min 0.5255
_exptl_absorpt_correction_type multi-scan
_exptl_absorpt_process_details
'SADABS-2014/5 (Bruker,2014/5) was used for absorption correction. wR2(int) was 0.1203 before and 0.0534 after correction. The Ratio of minimum to maximum transmission is 0.7047. The \l/2 correction factor is Not present.'
_exptl_crystal_colour yellow
_exptl_crystal_colour_primary yellow
_exptl_crystal_density_diffrn 1.440
_exptl_crystal_description block
_exptl_crystal_F_000 2744
_exptl_crystal_size_max 0.211
_exptl_crystal_size_mid 0.116
_exptl_crystal_size_min 0.093
_refine_diff_density_max 2.487
_refine_diff_density_min -1.116
_refine_diff_density_rms 0.127
_refine_ls_extinction_method none
_refine_ls_goodness_of_fit_ref 1.047
_refine_ls_hydrogen_treatment constr
_refine_ls_matrix_type full
_refine_ls_number_parameters 357
_refine_ls_number_reflns 8141
_refine_ls_number_restraints 0
_refine_ls_restrained_S_all 1.047
_refine_ls_R_factor_all 0.0510
_refine_ls_R_factor_gt 0.0313
_refine_ls_shift/su_max 0.001
_refine_ls_shift/su_mean 0.000
_refine_ls_structure_factor_coef Fsqd
_refine_ls_weighting_details 'w=1/[\s^2^(Fo^2^)+(0.0272P)^2^+75.0160P] where P=(Fo^2^+2Fc^2^)/3'
_refine_ls_weighting_scheme calc
_refine_ls_wR_factor_gt 0.0703
_refine_ls_wR_factor_ref 0.0813
_reflns_Friedel_coverage 0.000
_reflns_number_gt 5779
_reflns_number_total 8141
_reflns_threshold_expression 'I > 2\s(I)'
_cod_data_source_file c8sc04520h2.cif
_cod_data_source_block b_sq
_cod_original_cell_volume 6520.8(7)
_cod_database_code 1550537
_shelx_shelxl_version_number 2014/7
_shelx_space_group_comment
;
The symmetry employed for this shelxl refinement is uniquely defined
by the following loop, which should always be used as a source of
symmetry information in preference to the above space-group names.
They are only intended as comments.
;
_shelx_estimated_absorpt_t_max 0.698
_shelx_estimated_absorpt_t_min 0.474
_olex2_refinement_description
;
1. Fixed Uiso
 At 1.2 times of:
  All C(H) groups, All N(H) groups
2. Others
 Fixed Sof: H4(0.75) H6(0.75) F3(0.75) F2(0.75) F4(0.75) F1(0.75)
3.a Aromatic/amide H refined with riding coordinates:
 C10(H10), C20(H20), C7(H7), C1(H1), C28(H28), C21(H21), N4(H4), C23(H23),
 C19(H19), C27(H27), C14(H14), N6(H6), C24(H24), C8(H8), C9(H9), C4(H4A),
 C18(H18), C12(H12), C15(H15), C13(H13), C2(H2), C3(H3)
;
_olex2_submission_special_instructions 'No special instructions were received'

loop_
_space_group_symop_operation_xyz
'x, y, z'
'-x, y, -z+1/2'
'x+1/2, y+1/2, z'
'-x+1/2, y+1/2, -z+1/2'
'-x, -y, -z'
'x, -y, z-1/2'
'-x+1/2, -y+1/2, -z'
'x+1/2, -y+1/2, z-1/2'

loop_
_atom_site_label
_atom_site_type_symbol
_atom_site_fract_x
_atom_site_fract_y
_atom_site_fract_z
_atom_site_U_iso_or_equiv
_atom_site_adp_type
_atom_site_occupancy
_atom_site_site_symmetry_order
_atom_site_calc_flag
_atom_site_refinement_flags_posn
_atom_site_refinement_flags_adp
_atom_site_refinement_flags_occupancy
Ir1 Ir 0.35128(2) 0.50120(2) 0.78169(2) 0.01723(5) Uani 1 1 d . . .
P1 P 0.5000 0.07968(19) 0.7500 0.0387(5) Uani 1 2 d S T P
C11 C 0.31038(10) 0.5808(4) 0.7062(2) 0.0192(8) Uani 1 1 d . . .
N1 N 0.32123(9) 0.3254(4) 0.7575(2) 0.0197(7) Uani 1 1 d . . .
N5 N 0.39674(9) 0.3990(4) 0.8496(2) 0.0260(8) Uani 1 1 d . . .
N3 N 0.38035(9) 0.4349(4) 0.6983(2) 0.0247(8) Uani 1 1 d . . .
C10 C 0.30552(12) 0.7190(5) 0.6790(3) 0.0271(9) Uani 1 1 d . . .
H10 H 0.3226 0.7881 0.6986 0.032 Uiso 1 1 calc R . .
N2 N 0.37642(9) 0.6872(4) 0.8074(2) 0.0233(7) Uani 1 1 d . . .
C20 C 0.29291(13) 0.5498(6) 0.9610(3) 0.0330(11) Uani 1 1 d . . .
H20 H 0.2772 0.4972 0.9835 0.040 Uiso 1 1 calc R . .
C6 C 0.28388(10) 0.4832(4) 0.6758(2) 0.0183(8) Uani 1 1 d . . .
C7 C 0.25412(10) 0.5201(5) 0.6211(2) 0.0233(9) Uani 1 1 d . . .
H7 H 0.2366 0.4523 0.6022 0.028 Uiso 1 1 calc R . .
C16 C 0.36671(11) 0.7648(5) 0.8632(3) 0.0250(9) Uani 1 1 d . . .
C1 C 0.32972(11) 0.1989(4) 0.7905(3) 0.0245(9) Uani 1 1 d . . .
H1 H 0.3514 0.1888 0.8265 0.029 Uiso 1 1 calc R . .
C5 C 0.28987(11) 0.3412(4) 0.7066(2) 0.0206(8) Uani 1 1 d . . .
C28 C 0.41158(14) 0.3718(5) 0.9254(3) 0.0380(12) Uani 1 1 d . . .
H28 H 0.4020 0.3969 0.9680 0.046 Uiso 1 1 calc R . .
C21 C 0.30580(11) 0.4925(5) 0.9019(2) 0.0260(9) Uani 1 1 d . . .
H21 H 0.2982 0.4018 0.8837 0.031 Uiso 1 1 calc R . .
N4 N 0.42494(13) 0.3177(5) 0.6725(3) 0.0488(13) Uani 1 1 d . . .
H4 H 0.4444 0.2685 0.6789 0.059 Uiso 0.75 1 calc R . .
C22 C 0.32961(10) 0.5631(5) 0.8681(2) 0.0227(8) Uani 1 1 d . . .
C17 C 0.34002(11) 0.6974(5) 0.8976(3) 0.0244(9) Uani 1 1 d . . .
C23 C 0.37711(14) 0.4348(5) 0.6197(3) 0.0360(11) Uani 1 1 d . . .
H23 H 0.3588 0.4777 0.5830 0.043 Uiso 1 1 calc R . .
C19 C 0.30263(13) 0.6836(6) 0.9877(3) 0.0358(11) Uani 1 1 d . . .
H19 H 0.2930 0.7239 1.0271 0.043 Uiso 1 1 calc R . .
C27 C 0.44235(16) 0.3029(6) 0.9290(4) 0.0576(19) Uani 1 1 d . . .
H27 H 0.4579 0.2711 0.9744 0.069 Uiso 1 1 calc R . .
C25 C 0.40939(12) 0.3634(5) 0.7282(3) 0.0306(10) Uani 1 1 d . . .
C26 C 0.41884(11) 0.3477(5) 0.8093(3) 0.0300(10) Uani 1 1 d . . .
C14 C 0.40767(14) 0.9439(5) 0.8485(3) 0.0376(12) Uani 1 1 d . . .
H14 H 0.4183 1.0324 0.8622 0.045 Uiso 1 1 calc R . .
N6 N 0.44675(11) 0.2879(4) 0.8558(3) 0.0431(12) Uani 1 1 d . . .
H6 H 0.4644 0.2470 0.8417 0.052 Uiso 0.75 1 calc R . .
C24 C 0.40478(18) 0.3623(6) 0.6040(4) 0.0531(17) Uani 1 1 d . . .
H24 H 0.4092 0.3459 0.5546 0.064 Uiso 1 1 calc R . .
C8 C 0.25016(12) 0.6579(5) 0.5943(3) 0.0273(9) Uani 1 1 d . . .
H8 H 0.2301 0.6844 0.5565 0.033 Uiso 1 1 calc R . .
C9 C 0.27591(12) 0.7556(5) 0.6237(3) 0.0300(10) Uani 1 1 d . . .
H9 H 0.2733 0.8493 0.6056 0.036 Uiso 1 1 calc R . .
C4 C 0.26692(11) 0.2285(5) 0.6888(2) 0.0250(9) Uani 1 1 d . . .
H4A H 0.2451 0.2404 0.6535 0.030 Uiso 1 1 calc R . .
C18 C 0.32658(12) 0.7579(5) 0.9565(3) 0.0305(10) Uani 1 1 d . . .
H18 H 0.3338 0.8489 0.9748 0.037 Uiso 1 1 calc R . .
C12 C 0.40143(12) 0.7368(5) 0.7734(3) 0.0302(10) Uani 1 1 d . . .
H12 H 0.4082 0.6819 0.7348 0.036 Uiso 1 1 calc R . .
C15 C 0.38230(13) 0.8948(5) 0.8845(3) 0.0326(10) Uani 1 1 d . . .
H15 H 0.3755 0.9488 0.9234 0.039 Uiso 1 1 calc R . .
C13 C 0.41762(13) 0.8643(6) 0.7926(3) 0.0370(12) Uani 1 1 d . . .
H13 H 0.4352 0.8965 0.7678 0.044 Uiso 1 1 calc R . .
C2 C 0.30803(12) 0.0846(5) 0.7738(3) 0.0281(10) Uani 1 1 d . . .
H2 H 0.3149 -0.0035 0.7970 0.034 Uiso 1 1 calc R . .
C3 C 0.27585(12) 0.0998(5) 0.7224(3) 0.0268(9) Uani 1 1 d . . .
H3 H 0.2603 0.0226 0.7108 0.032 Uiso 1 1 calc R . .
F3 F 0.46095(17) 0.0824(8) 0.7011(5) 0.100(2) Uani 0.75 1 d . . .
F2 F 0.49456(17) 0.2062(8) 0.7085(4) 0.107(2) Uani 0.75 1 d . . .
F4 F 0.4797(2) 0.0811(9) 0.8150(6) 0.135(3) Uani 0.75 1 d . . .
F1 F 0.4946(2) -0.0468(9) 0.7091(5) 0.126(3) Uani 0.75 1 d . . .

loop_
_atom_site_aniso_label
_atom_site_aniso_U_11
_atom_site_aniso_U_22
_atom_site_aniso_U_33
_atom_site_aniso_U_23
_atom_site_aniso_U_13
_atom_site_aniso_U_12
Ir1 0.01325(7) 0.01565(8) 0.02255(8) 0.00090(7) 0.00346(5) -0.00035(6)
P1 0.0248(9) 0.0190(9) 0.0799(15) 0.000 0.0280(9) 0.000
C11 0.0184(19) 0.0161(19) 0.025(2) -0.0015(16) 0.0082(16) 0.0017(15)
N1 0.0174(16) 0.0176(17) 0.0252(18) 0.0005(14) 0.0069(14) 0.0018(13)
N5 0.0197(17) 0.0231(19) 0.031(2) 0.0038(16) -0.0038(15) -0.0044(15)
N3 0.0187(17) 0.0215(19) 0.035(2) 0.0008(16) 0.0080(15) -0.0017(14)
C10 0.027(2) 0.021(2) 0.033(2) 0.0010(18) 0.0063(19) 0.0017(18)
N2 0.0192(17) 0.0205(18) 0.0286(19) 0.0028(15) 0.0018(14) -0.0011(14)
C20 0.029(2) 0.042(3) 0.030(2) -0.002(2) 0.010(2) -0.005(2)
C6 0.0158(17) 0.020(2) 0.0200(18) -0.0019(16) 0.0069(14) 0.0002(15)
C7 0.0157(18) 0.035(3) 0.0162(18) -0.0070(17) -0.0025(14) -0.0002(17)
C16 0.022(2) 0.022(2) 0.027(2) 0.0021(17) -0.0025(17) -0.0004(17)
C1 0.021(2) 0.019(2) 0.033(2) 0.0012(18) 0.0053(18) 0.0001(16)
C5 0.0197(19) 0.021(2) 0.024(2) -0.0043(16) 0.0098(16) 0.0005(16)
C28 0.038(3) 0.027(2) 0.040(3) 0.000(2) -0.010(2) -0.005(2)
C21 0.024(2) 0.028(2) 0.026(2) -0.001(2) 0.0061(16) -0.0004(19)
N4 0.052(3) 0.034(2) 0.073(3) 0.012(2) 0.042(3) 0.016(2)
C22 0.0166(19) 0.025(2) 0.025(2) 0.0044(18) 0.0022(16) -0.0005(17)
C17 0.021(2) 0.022(2) 0.027(2) -0.0008(17) -0.0009(17) 0.0006(17)
C23 0.045(3) 0.028(3) 0.037(3) -0.001(2) 0.014(2) -0.004(2)
C19 0.037(3) 0.043(3) 0.027(2) -0.006(2) 0.008(2) 0.000(2)
C27 0.048(3) 0.028(3) 0.073(4) -0.007(3) -0.036(3) 0.001(3)
C25 0.023(2) 0.019(2) 0.053(3) 0.002(2) 0.016(2) -0.0011(17)
C26 0.016(2) 0.019(2) 0.053(3) 0.002(2) 0.0030(19) -0.0018(17)
C14 0.041(3) 0.024(2) 0.043(3) 0.001(2) -0.001(2) -0.013(2)
N6 0.022(2) 0.025(2) 0.073(3) -0.007(2) -0.009(2) 0.0049(17)
C24 0.083(5) 0.035(3) 0.057(4) 0.012(3) 0.048(4) 0.014(3)
C8 0.028(2) 0.030(2) 0.023(2) -0.0004(18) 0.0036(17) 0.0107(19)
C9 0.034(2) 0.023(2) 0.032(2) 0.0019(19) 0.006(2) 0.0096(19)
C4 0.023(2) 0.028(2) 0.024(2) -0.0047(18) 0.0051(17) -0.0030(18)
C18 0.033(2) 0.028(2) 0.028(2) -0.0081(19) 0.0006(19) 0.000(2)
C12 0.026(2) 0.030(2) 0.034(2) 0.005(2) 0.0058(19) -0.0037(19)
C15 0.038(3) 0.023(2) 0.033(3) -0.0065(19) 0.001(2) -0.006(2)
C13 0.033(3) 0.035(3) 0.041(3) 0.007(2) 0.003(2) -0.014(2)
C2 0.032(2) 0.019(2) 0.034(2) 0.0016(18) 0.0087(19) -0.0002(18)
C3 0.030(2) 0.021(2) 0.032(2) -0.0084(18) 0.0120(19) -0.0078(18)
F3 0.073(4) 0.090(5) 0.135(6) 0.001(5) 0.016(4) -0.005(4)
F2 0.061(4) 0.118(6) 0.138(6) -0.006(5) 0.017(5) 0.013(4)
F4 0.131(7) 0.099(6) 0.204(10) 0.000(6) 0.102(7) 0.000(5)
F1 0.102(6) 0.105(6) 0.165(9) -0.011(5) 0.016(7) -0.002(5)

loop_
_atom_type_symbol
_atom_type_description
_atom_type_scat_dispersion_real
_atom_type_scat_dispersion_imag
_atom_type_scat_source
C C 0.0033 0.0016 'International Tables Vol C Tables 4.2.6.8 and 6.1.1.4'
H H 0.0000 0.0000 'International Tables Vol C Tables 4.2.6.8 and 6.1.1.4'
F F 0.0171 0.0103 'International Tables Vol C Tables 4.2.6.8 and 6.1.1.4'
Ir Ir -1.4442 7.9887 'International Tables Vol C Tables 4.2.6.8 and 6.1.1.4'
N N 0.0061 0.0033 'International Tables Vol C Tables 4.2.6.8 and 6.1.1.4'
P P 0.1023 0.0942 'International Tables Vol C Tables 4.2.6.8 and 6.1.1.4'

loop_
_geom_angle_atom_site_label_1
_geom_angle_atom_site_label_2
_geom_angle_atom_site_label_3
_geom_angle
_geom_angle_site_symmetry_1
_geom_angle_site_symmetry_3
C11 Ir1 N1 80.31(15) . .
C11 Ir1 N5 171.99(15) . .
C11 Ir1 N3 96.49(15) . .
C11 Ir1 N2 95.50(15) . .
C11 Ir1 C22 89.65(16) . .
N1 Ir1 N5 96.46(13) . .
N1 Ir1 N3 88.85(13) . .
N5 Ir1 N3 76.04(15) . .
N2 Ir1 N1 173.75(13) . .
N2 Ir1 N5 88.28(14) . .
N2 Ir1 N3 96.26(14) . .
C22 Ir1 N1 94.77(16) . .
C22 Ir1 N5 97.95(16) . .
C22 Ir1 N3 173.33(15) . .
C22 Ir1 N2 80.51(16) . .
F3 P1 F3 178.1(6) 2_656 .
F2 P1 F3 71.4(4) 2_656 2_656
F2 P1 F3 106.9(4) . 2_656
F2 P1 F3 106.9(4) 2_656 .
F2 P1 F3 71.4(4) . .
F2 P1 F2 61.8(6) . 2_656
F2 P1 F4 69.0(4) 2_656 .
F2 P1 F4 69.0(4) . 2_656
F2 P1 F4 110.1(5) . .
F2 P1 F4 110.1(5) 2_656 2_656
F4 P1 F3 100.4(5) . 2_656
F4 P1 F3 79.5(5) . .
F4 P1 F3 100.5(5) 2_656 .
F4 P1 F3 79.5(5) 2_656 2_656
F4 P1 F4 179.0(7) . 2_656
F1 P1 F3 108.5(5) 2_656 .
F1 P1 F3 108.5(5) . 2_656
F1 P1 F3 73.2(5) 2_656 2_656
F1 P1 F3 73.2(5) . .
F1 P1 F2 118.5(5) 2_656 2_656
F1 P1 F2 118.5(5) . .
F1 P1 F2 179.6(6) . 2_656
F1 P1 F2 179.6(6) 2_656 .
F1 P1 F4 110.7(5) . .
F1 P1 F4 70.2(5) 2_656 .
F1 P1 F4 110.7(5) 2_656 2_656
F1 P1 F4 70.2(5) . 2_656
F1 P1 F1 61.2(7) 2_656 .
C10 C11 Ir1 128.1(3) . .
C10 C11 C6 117.1(4) . .
C6 C11 Ir1 114.8(3) . .
C1 N1 Ir1 124.6(3) . .
C1 N1 C5 119.1(4) . .
C5 N1 Ir1 116.2(3) . .
C28 N5 Ir1 139.2(4) . .
C26 N5 Ir1 114.6(3) . .
C26 N5 C28 106.1(4) . .
C23 N3 Ir1 139.1(3) . .
C25 N3 Ir1 114.1(3) . .
C25 N3 C23 106.6(4) . .
C11 C10 H10 119.7 . .
C9 C10 C11 120.6(4) . .
C9 C10 H10 119.7 . .
C16 N2 Ir1 116.2(3) . .
C12 N2 Ir1 124.7(3) . .
C12 N2 C16 119.1(4) . .
C21 C20 H20 119.7 . .
C21 C20 C19 120.7(5) . .
C19 C20 H20 119.7 . .
C11 C6 C5 115.1(4) . .
C7 C6 C11 122.2(4) . .
C7 C6 C5 122.6(4) . .
C6 C7 H7 120.3 . .
C6 C7 C8 119.5(4) . .
C8 C7 H7 120.3 . .
N2 C16 C17 113.9(4) . .
N2 C16 C15 120.5(4) . .
C15 C16 C17 125.6(4) . .
N1 C1 H1 118.9 . .
N1 C1 C2 122.2(4) . .
C2 C1 H1 118.9 . .
N1 C5 C6 113.5(4) . .
N1 C5 C4 120.5(4) . .
C4 C5 C6 126.0(4) . .
N5 C28 H28 125.8 . .
C27 C28 N5 108.4(5) . .
C27 C28 H28 125.8 . .
C20 C21 H21 118.9 . .
C20 C21 C22 122.2(5) . .
C22 C21 H21 118.9 . .
C25 N4 H4 126.5 . .
C25 N4 C24 107.0(4) . .
C24 N4 H4 126.5 . .
C21 C22 Ir1 128.9(3) . .
C21 C22 C17 116.4(4) . .
C17 C22 Ir1 114.7(3) . .
C22 C17 C16 114.5(4) . .
C18 C17 C16 123.5(4) . .
C18 C17 C22 122.0(4) . .
N3 C23 H23 126.0 . .
C24 C23 N3 108.0(5) . .
C24 C23 H23 126.0 . .
C20 C19 H19 120.3 . .
C20 C19 C18 119.4(5) . .
C18 C19 H19 120.3 . .
C28 C27 H27 126.2 . .
C28 C27 N6 107.6(5) . .
N6 C27 H27 126.2 . .
N3 C25 N4 110.8(5) . .
N3 C25 C26 118.0(4) . .
N4 C25 C26 131.2(5) . .
N5 C26 C25 117.1(4) . .
N5 C26 N6 111.0(5) . .
N6 C26 C25 131.8(5) . .
C15 C14 H14 120.1 . .
C13 C14 H14 120.1 . .
C13 C14 C15 119.8(5) . .
C27 N6 H6 126.6 . .
C26 N6 C27 106.8(5) . .
C26 N6 H6 126.6 . .
N4 C24 H24 126.2 . .
C23 C24 N4 107.6(5) . .
C23 C24 H24 126.2 . .
C7 C8 H8 120.4 . .
C9 C8 C7 119.1(4) . .
C9 C8 H8 120.4 . .
C10 C9 H9 119.3 . .
C8 C9 C10 121.4(4) . .
C8 C9 H9 119.3 . .
C5 C4 H4A 120.0 . .
C3 C4 C5 120.0(4) . .
C3 C4 H4A 120.0 . .
C17 C18 H18 120.3 . .
C19 C18 C17 119.4(4) . .
C19 C18 H18 120.3 . .
N2 C12 H12 118.7 . .
N2 C12 C13 122.6(5) . .
C13 C12 H12 118.7 . .
C16 C15 H15 120.3 . .
C14 C15 C16 119.4(5) . .
C14 C15 H15 120.3 . .
C14 C13 C12 118.6(5) . .
C14 C13 H13 120.7 . .
C12 C13 H13 120.7 . .
C1 C2 H2 120.5 . .
C1 C2 C3 119.1(4) . .
C3 C2 H2 120.5 . .
C4 C3 C2 119.0(4) . .
C4 C3 H3 120.5 . .
C2 C3 H3 120.5 . .
P1 F3 F2 49.6(3) . .
P1 F2 F3 59.0(4) . .
P1 F2 F2 59.1(3) . 2_656
P1 F2 F4 59.4(4) . 2_656
F2 F2 F3 97.1(6) 2_656 .
F2 F2 F4 101.4(6) 2_656 2_656
F4 F2 F3 89.1(5) 2_656 .
P1 F4 F2 51.7(4) . 2_656
P1 F4 F1 51.0(4) . 2_656
F2 F4 F1 91.4(6) 2_656 2_656
P1 F1 F4 58.8(5) . 2_656
P1 F1 F1 59.4(4) . 2_656
F1 F1 F4 101.4(7) 2_656 2_656

loop_
_geom_bond_atom_site_label_1
_geom_bond_atom_site_label_2
_geom_bond_distance
_geom_bond_site_symmetry_2
Ir1 C11 2.003(4) .
Ir1 N1 2.042(3) .
Ir1 N5 2.156(4) .
Ir1 N3 2.159(4) .
Ir1 N2 2.035(4) .
Ir1 C22 2.006(4) .
P1 F3 1.585(7) 2_656
P1 F3 1.586(7) .
P1 F2 1.409(8) .
P1 F2 1.409(8) 2_656
P1 F4 1.545(8) .
P1 F4 1.545(8) 2_656
P1 F1 1.404(9) .
P1 F1 1.404(9) 2_656
C11 C10 1.405(6) .
C11 C6 1.412(6) .
N1 C1 1.354(5) .
N1 C5 1.366(5) .
N5 C28 1.374(6) .
N5 C26 1.335(6) .
N3 C23 1.381(6) .
N3 C25 1.334(6) .
C10 H10 0.9500 .
C10 C9 1.393(6) .
N2 C16 1.362(6) .
N2 C12 1.347(6) .
C20 H20 0.9500 .
C20 C21 1.379(6) .
C20 C19 1.388(7) .
C6 C7 1.391(5) .
C6 C5 1.464(6) .
C7 H7 0.9500 .
C7 C8 1.398(6) .
C16 C17 1.472(6) .
C16 C15 1.399(6) .
C1 H1 0.9500 .
C1 C2 1.376(6) .
C5 C4 1.394(6) .
C28 H28 0.9500 .
C28 C27 1.363(8) .
C21 H21 0.9500 .
C21 C22 1.392(6) .
N4 H4 0.8800 .
N4 C25 1.349(6) .
N4 C24 1.369(8) .
C22 C17 1.414(6) .
C17 C18 1.400(6) .
C23 H23 0.9500 .
C23 C24 1.367(8) .
C19 H19 0.9500 .
C19 C18 1.388(7) .
C27 H27 0.9500 .
C27 N6 1.363(9) .
C25 C26 1.422(7) .
C26 N6 1.345(6) .
C14 H14 0.9500 .
C14 C15 1.380(7) .
C14 C13 1.377(8) .
N6 H6 0.8800 .
C24 H24 0.9500 .
C8 H8 0.9500 .
C8 C9 1.389(7) .
C9 H9 0.9500 .
C4 H4A 0.9500 .
C4 C3 1.380(6) .
C18 H18 0.9500 .
C12 H12 0.9500 .
C12 C13 1.382(7) .
C15 H15 0.9500 .
C13 H13 0.9500 .
C2 H2 0.9500 .
C2 C3 1.394(6) .
C3 H3 0.9500 .
F3 F2 1.753(10) .
F2 F2 1.448(15) 2_656
F2 F4 1.676(11) 2_656
F4 F2 1.676(11) 2_656
F4 F1 1.700(12) 2_656
F1 F4 1.700(12) 2_656
F1 F1 1.428(18) 2_656

loop_
_geom_torsion_atom_site_label_1
_geom_torsion_atom_site_label_2
_geom_torsion_atom_site_label_3
_geom_torsion_atom_site_label_4
_geom_torsion
_geom_torsion_site_symmetry_1
_geom_torsion_site_symmetry_4
Ir1 C11 C10 C9 177.3(3) . .
Ir1 C11 C6 C7 -178.3(3) . .
Ir1 C11 C6 C5 2.4(4) . .
Ir1 N1 C1 C2 178.0(3) . .
Ir1 N1 C5 C6 2.1(4) . .
Ir1 N1 C5 C4 -177.4(3) . .
Ir1 N5 C28 C27 -178.1(4) . .
Ir1 N5 C26 C25 -1.5(5) . .
Ir1 N5 C26 N6 178.9(3) . .
Ir1 N3 C23 C24 -174.4(4) . .
Ir1 N3 C25 N4 176.0(3) . .
Ir1 N3 C25 C26 -4.1(5) . .
Ir1 N2 C16 C17 1.9(5) . .
Ir1 N2 C16 C15 -179.5(3) . .
Ir1 N2 C12 C13 179.6(4) . .
Ir1 C22 C17 C16 -3.8(5) . .
Ir1 C22 C17 C18 178.2(3) . .
P1 F3 F2 F2 -47.2(4) . 2_656
P1 F3 F2 F4 54.2(4) . 2_656
C11 C10 C9 C8 0.7(7) . .
C11 C6 C7 C8 0.7(6) . .
C11 C6 C5 N1 -2.9(5) . .
C11 C6 C5 C4 176.5(4) . .
N1 C1 C2 C3 -1.4(7) . .
N1 C5 C4 C3 -0.3(6) . .
N5 C28 C27 N6 0.4(6) . .
N5 C26 N6 C27 -0.5(6) . .
N3 C23 C24 N4 0.1(6) . .
N3 C25 C26 N5 3.8(6) . .
N3 C25 C26 N6 -176.7(5) . .
C10 C11 C6 C7 0.2(6) . .
C10 C11 C6 C5 -179.2(4) . .
N2 C16 C17 C22 1.3(5) . .
N2 C16 C17 C18 179.2(4) . .
N2 C16 C15 C14 -0.1(7) . .
N2 C12 C13 C14 -0.2(8) . .
C20 C21 C22 Ir1 -179.4(4) . .
C20 C21 C22 C17 0.1(6) . .
C20 C19 C18 C17 1.1(7) . .
C6 C11 C10 C9 -0.9(6) . .
C6 C7 C8 C9 -0.9(6) . .
C6 C5 C4 C3 -179.7(4) . .
C7 C6 C5 N1 177.7(4) . .
C7 C6 C5 C4 -2.8(6) . .
C7 C8 C9 C10 0.2(7) . .
C16 N2 C12 C13 -0.4(7) . .
C16 C17 C18 C19 -177.0(4) . .
C1 N1 C5 C6 179.4(4) . .
C1 N1 C5 C4 -0.1(6) . .
C1 C2 C3 C4 1.1(7) . .
C5 N1 C1 C2 0.9(6) . .
C5 C6 C7 C8 -180.0(4) . .
C5 C4 C3 C2 -0.2(6) . .
C28 N5 C26 C25 -179.7(4) . .
C28 N5 C26 N6 0.7(5) . .
C28 C27 N6 C26 0.1(6) . .
C21 C20 C19 C18 -2.4(8) . .
C21 C22 C17 C16 176.6(4) . .
C21 C22 C17 C18 -1.4(6) . .
N4 C25 C26 N5 -176.3(5) . .
N4 C25 C26 N6 3.2(9) . .
C22 C17 C18 C19 0.8(7) . .
C17 C16 C15 C14 178.4(5) . .
C23 N3 C25 N4 0.1(5) . .
C23 N3 C25 C26 -180.0(4) . .
C19 C20 C21 C22 1.8(7) . .
C25 N3 C23 C24 -0.2(6) . .
C25 N4 C24 C23 -0.1(7) . .
C25 C26 N6 C27 180.0(5) . .
C26 N5 C28 C27 -0.7(6) . .
C24 N4 C25 N3 0.0(6) . .
C24 N4 C25 C26 -179.9(5) . .
C12 N2 C16 C17 -178.1(4) . .
C12 N2 C16 C15 0.5(6) . .
C15 C16 C17 C22 -177.3(4) . .
C15 C16 C17 C18 0.7(7) . .
C15 C14 C13 C12 0.7(8) . .
C13 C14 C15 C16 -0.6(8) . .
F3 P1 F2 F3 -179.1(3) 2_656 .
F3 P1 F2 F2 -57.3(6) 2_656 2_656
F3 P1 F2 F2 121.9(6) . 2_656
F3 P1 F2 F4 -109.5(5) . 2_656
F3 P1 F2 F4 71.3(5) 2_656 2_656
F3 P1 F4 F2 -112.8(5) . 2_656
F3 P1 F4 F2 65.3(4) 2_656 2_656
F3 P1 F4 F1 114.2(5) . 2_656
F3 P1 F4 F1 -67.7(5) 2_656 2_656
F3 P1 F1 F4 108.1(5) . 2_656
F3 P1 F1 F4 -71.1(5) 2_656 2_656
F3 P1 F1 F1 57.8(8) 2_656 2_656
F3 P1 F1 F1 -123.1(8) . 2_656
F2 P1 F3 F2 51.5(7) 2_656 .
F2 P1 F2 F3 -121.9(6) 2_656 .
F2 P1 F2 F4 128.6(7) 2_656 2_656
F2 P1 F4 F2 -47.2(7) . 2_656
F2 P1 F4 F1 179.8(5) . 2_656
F2 P1 F4 F1 -133.0(5) 2_656 2_656
F2 P1 F1 F4 51.0(6) . 2_656
F2 P1 F1 F1 179.8(6) . 2_656
F4 P1 F3 F2 115.5(5) . .
F4 P1 F3 F2 -63.4(5) 2_656 .
F4 P1 F2 F3 -70.9(5) . .
F4 P1 F2 F3 109.5(5) 2_656 .
F4 P1 F2 F2 -128.6(7) 2_656 2_656
F4 P1 F2 F2 51.0(7) . 2_656
F4 P1 F2 F4 179.6(3) . 2_656
F4 P1 F1 F4 179.6(3) . 2_656
F4 P1 F1 F1 128.9(8) 2_656 2_656
F4 P1 F1 F1 -51.6(8) . 2_656
F1 P1 F3 F2 -179.6(6) 2_656 .
F1 P1 F3 F2 -128.9(5) . .
F1 P1 F2 F3 58.0(6) . .
F1 P1 F2 F2 179.8(6) . 2_656
F1 P1 F2 F4 -51.6(6) . 2_656
F1 P1 F4 F2 179.8(5) . 2_656
F1 P1 F4 F2 133.0(5) 2_656 2_656
F1 P1 F4 F1 46.8(8) . 2_656
F1 P1 F1 F4 -128.9(8) 2_656 2_656
